data_7117399
loop_
_publ_author_name
'Hai Qian'
'Ivan Aprahamian'

_publ_section_title
;
 An emissive and pH switchable hydrazone-based hydrogel
;
_journal_name_full Chem.Commun.
_journal_page_first 11158
_journal_paper_doi 10.1039/C5cc03007B
_journal_volume 51
_journal_year 2015
_chemical_formula_moiety 'C14 H12 N2 O2'
_chemical_formula_sum 'C14 H12 N2 O2'
_chemical_formula_weight 240.26
_space_group_crystal_system triclinic
_space_group_IT_number 2
_space_group_name_Hall '-P 1'
_space_group_name_H-M_alt 'P -1'
_symmetry_space_group_name_Hall '-P 1'
_symmetry_space_group_name_H-M 'P -1'
_atom_sites_solution_hydrogens mixed
_atom_sites_solution_primary direct
_audit_creation_date 2014-10-21
_audit_creation_method
;
Olex2 1.2
(compiled 2014.09.19 svn.r3010 for OlexSys, GUI svn.r4874)
;
_audit_update_record
;
2015-03-30 deposited with the CCDC.
2015-05-10 downloaded from the CCDC.
;
_cell_angle_alpha 89.600(4)
_cell_angle_beta 89.102(4)
_cell_angle_gamma 79.669(4)
_cell_formula_units_Z 2
_cell_length_a 5.0320(2)
_cell_length_b 9.7091(4)
_cell_length_c 12.6168(6)
_cell_measurement_reflns_used 2697
_cell_measurement_temperature 173
_cell_measurement_theta_max 72.180
_cell_measurement_theta_min 3.503
_cell_volume 606.34(5)
_computing_cell_refinement 'SAINT v8.34A (Bruker, 2013)'
_computing_data_reduction 'SAINT v8.34A (Bruker, 2013)'
_computing_molecular_graphics 'Olex2 (Dolomanov et al., 2009)'
_computing_publication_material 'Olex2 (Dolomanov et al., 2009)'
_computing_structure_refinement 'XL (Sheldrick, 2008)'
_computing_structure_solution 'ShelXS (Sheldrick, 2008)'
_diffrn_ambient_temperature 173
_diffrn_measured_fraction_theta_full 0.973
_diffrn_measured_fraction_theta_max 0.960
_diffrn_measurement_device_type 'Bruker APEX-II CCD'
_diffrn_measurement_method '\f and \w scans'
_diffrn_radiation_type CuK\a
_diffrn_radiation_wavelength 1.54178
_diffrn_reflns_av_R_equivalents 0.0455
_diffrn_reflns_av_unetI/netI 0.0391
_diffrn_reflns_laue_measured_fraction_full 0.973
_diffrn_reflns_laue_measured_fraction_max 0.960
_diffrn_reflns_limit_h_max 6
_diffrn_reflns_limit_h_min -6
_diffrn_reflns_limit_k_max 11
_diffrn_reflns_limit_k_min -11
_diffrn_reflns_limit_l_max 15
_diffrn_reflns_limit_l_min -15
_diffrn_reflns_number 8490
_diffrn_reflns_point_group_measured_fraction_full 0.973
_diffrn_reflns_point_group_measured_fraction_max 0.960
_diffrn_reflns_theta_full 67.679
_diffrn_reflns_theta_max 72.396
_diffrn_reflns_theta_min 3.503
_diffrn_standards_number 0
_exptl_absorpt_coefficient_mu 0.732
_exptl_absorpt_correction_T_max 0.7535
_exptl_absorpt_correction_T_min 0.6361
_exptl_absorpt_correction_type multi-scan
_exptl_absorpt_process_details
;
SADABS-2012/1 (Bruker,2012) was used for absorption correction.
wR2(int) was 0.0805 before and 0.0527 after correction.
The Ratio of minimum to maximum transmission is 0.8442.
The \l/2 correction factor is 0.0015.
;
_exptl_crystal_colour yellow
_exptl_crystal_colour_primary yellow
_exptl_crystal_density_diffrn 1.316
_exptl_crystal_description needle
_exptl_crystal_F_000 252
_exptl_crystal_size_max 0.495
_exptl_crystal_size_mid 0.074
_exptl_crystal_size_min 0.048
_refine_diff_density_max 0.508
_refine_diff_density_min -0.232
_refine_diff_density_rms 0.041
_refine_ls_extinction_coef .
_refine_ls_extinction_method none
_refine_ls_goodness_of_fit_ref 1.037
_refine_ls_hydrogen_treatment mixed
_refine_ls_matrix_type full
_refine_ls_number_parameters 231
_refine_ls_number_reflns 2310
_refine_ls_number_restraints 0
_refine_ls_restrained_S_all 1.037
_refine_ls_R_factor_all 0.0872
_refine_ls_R_factor_gt 0.0589
_refine_ls_shift/su_max 0.000
_refine_ls_shift/su_mean 0.000
_refine_ls_structure_factor_coef Fsqd
_refine_ls_weighting_details 'w=1/[\s^2^(Fo^2^)+(0.0764P)^2^+0.2603P] where P=(Fo^2^+2Fc^2^)/3'
_refine_ls_weighting_scheme calc
_refine_ls_wR_factor_gt 0.1532
_refine_ls_wR_factor_ref 0.1732
_reflns_Friedel_coverage 0.000
_reflns_friedel_fraction_full .
_reflns_friedel_fraction_max .
_reflns_number_gt 1585
_reflns_number_total 2310
_reflns_threshold_expression 'I > 2\s(I)'
_cod_data_source_file c5cc03007b2.cif
_cod_data_source_block p1barsb
_cod_database_code 7117399
_shelxl_version_number 2014/6
_shelx_space_group_comment
;
The symmetry employed for this shelxl refinement is uniquely defined
by the following loop, which should always be used as a source of
symmetry information in preference to the above space-group names.
They are only intended as comments.
;
_shelx_estimated_absorpt_t_max 0.966
_shelx_estimated_absorpt_t_min 0.713
_olex2_refinement_description
;
1. Fixed Uiso
 At 1.2 times of:
  All C(H) groups
2. Others
 Fixed Sof: C11A(0.5) H11A(0.5) C11B(0.5) H11B(0.5) C12A(0.5) H12A(0.5)
 C12B(0.5) H12B(0.5) C13A(0.5) H13A(0.5) C13B(0.5) H13B(0.5) C14A(0.5)
 H14A(0.5) C14B(0.5) H14B(0.5)
3.a Aromatic/amide H refined with riding coordinates:
 C11A(H11A), C11B(H11B), C12A(H12A), C12B(H12B), C13A(H13A), C13B(H13B),
 C14A(H14A), C14B(H14B)
;
_olex2_submission_original_sample_id '1PhdEHZH (IA1014b)'
_olex2_submission_special_instructions 'No special instructions were received'

loop_
_space_group_symop_operation_xyz
'x, y, z'
'-x, -y, -z'

loop_
_atom_site_label
_atom_site_type_symbol
_atom_site_fract_x
_atom_site_fract_y
_atom_site_fract_z
_atom_site_U_iso_or_equiv
_atom_site_adp_type
_atom_site_occupancy
_atom_site_site_symmetry_order
_atom_site_calc_flag
_atom_site_refinement_flags_posn
_atom_site_refinement_flags_adp
_atom_site_refinement_flags_occupancy
_atom_site_disorder_assembly
_atom_site_disorder_group
O1 O 0.2755(3) 0.41166(18) 0.95362(14) 0.0538(5) Uani 1 1 d . . . . .
O2 O 0.3815(4) 0.6090(2) 0.88728(14) 0.0556(5) Uani 1 1 d . . . . .
H2 H 0.505(8) 0.603(4) 0.954(3) 0.112(13) Uiso 1 1 d . . . . .
N1 N -0.0725(4) 0.4071(2) 0.77548(16) 0.0506(5) Uani 1 1 d . . . . .
N2 N -0.0823(4) 0.3076(2) 0.84365(17) 0.0553(6) Uani 1 1 d . . . . .
H2A H 0.043(8) 0.300(4) 0.900(3) 0.105(13) Uiso 1 1 d . . . . .
C1 C 0.2534(5) 0.5031(3) 0.8836(2) 0.0480(6) Uani 1 1 d . . . . .
C2 C 0.0813(4) 0.5006(3) 0.7901(2) 0.0469(6) Uani 1 1 d . . . . .
C3 C -0.2406(5) 0.2034(3) 0.8214(2) 0.0521(6) Uani 1 1 d . . . . .
C4 C -0.3989(6) 0.2114(3) 0.7330(2) 0.0575(7) Uani 1 1 d . . . . .
H4 H -0.409(7) 0.291(4) 0.688(3) 0.092(11) Uiso 1 1 d . . . . .
C5 C -0.5516(6) 0.1067(4) 0.7154(3) 0.0685(8) Uani 1 1 d . . . . .
H5 H -0.659(7) 0.106(3) 0.658(3) 0.072(9) Uiso 1 1 d . . . . .
C6 C -0.5392(7) -0.0050(3) 0.7857(3) 0.0653(8) Uani 1 1 d . . . . .
H6 H -0.624(6) -0.071(3) 0.777(2) 0.069(10) Uiso 1 1 d . . . . .
C7 C -0.3769(8) -0.0087(3) 0.8718(3) 0.0725(9) Uani 1 1 d . . . . .
H7 H -0.368(7) -0.081(3) 0.921(3) 0.077(10) Uiso 1 1 d . . . . .
C8 C -0.2318(7) 0.0950(3) 0.8907(3) 0.0674(8) Uani 1 1 d . . . . .
H8 H -0.118(9) 0.088(4) 0.957(3) 0.123(15) Uiso 1 1 d . . . . .
C9 C 0.0761(5) 0.6040(3) 0.70357(18) 0.0467(6) Uani 1 1 d . . . . .
C10 C 0.0595(6) 0.7909(3) 0.5342(2) 0.0628(8) Uani 1 1 d . . . . .
H10 H 0.055(6) 0.860(3) 0.473(3) 0.080(10) Uiso 1 1 d . . . . .
C11A C 0.0328(9) 0.7323(5) 0.7201(4) 0.0434(10) Uani 0.5 1 d . . P A 1
H11A H 0.0034 0.7665 0.7904 0.052 Uiso 0.5 1 calc R . P A 1
C11B C 0.3162(10) 0.6456(6) 0.6542(4) 0.0508(12) Uani 0.5 1 d . . P A 2
H11B H 0.4885 0.6053 0.6808 0.061 Uiso 0.5 1 calc R . P A 2
C12A C 0.0274(10) 0.8252(5) 0.6362(4) 0.0520(12) Uani 0.5 1 d . . P A 1
H12A H -0.0017 0.9220 0.6528 0.062 Uiso 0.5 1 calc R . P A 1
C12B C 0.3053(11) 0.7402(6) 0.5713(4) 0.0576(13) Uani 0.5 1 d . . P A 2
H12B H 0.4634 0.7675 0.5423 0.069 Uiso 0.5 1 calc R . P A 2
C13A C 0.1012(10) 0.5417(5) 0.5984(4) 0.0502(12) Uani 0.5 1 d . . P A 1
H13A H 0.1192 0.4436 0.5882 0.060 Uiso 0.5 1 calc R . P A 1
C13B C -0.1677(10) 0.6847(5) 0.6645(4) 0.0479(11) Uani 0.5 1 d . . P A 2
H13B H -0.3331 0.6733 0.6978 0.057 Uiso 0.5 1 calc R . P A 2
C14A C 0.0972(11) 0.6330(6) 0.5156(4) 0.0563(13) Uani 0.5 1 d . . P A 1
H14A H 0.1182 0.5981 0.4453 0.068 Uiso 0.5 1 calc R . P A 1
C14B C -0.1781(11) 0.7780(5) 0.5814(4) 0.0531(12) Uani 0.5 1 d . . P A 2
H14B H -0.3446 0.8310 0.5582 0.064 Uiso 0.5 1 calc R . P A 2

loop_
_atom_site_aniso_label
_atom_site_aniso_U_11
_atom_site_aniso_U_22
_atom_site_aniso_U_33
_atom_site_aniso_U_23
_atom_site_aniso_U_13
_atom_site_aniso_U_12
O1 0.0536(10) 0.0523(10) 0.0525(10) -0.0090(8) -0.0129(8) 0.0001(8)
O2 0.0523(10) 0.0658(12) 0.0510(11) -0.0018(9) -0.0153(8) -0.0157(9)
N1 0.0476(12) 0.0538(12) 0.0464(12) -0.0014(10) 0.0005(9) 0.0015(10)
N2 0.0533(13) 0.0655(14) 0.0436(12) -0.0011(11) -0.0073(10) -0.0002(11)
C1 0.0418(12) 0.0504(14) 0.0473(14) -0.0116(11) -0.0058(10) 0.0048(11)
C2 0.0353(11) 0.0511(14) 0.0526(14) -0.0153(11) -0.0038(10) -0.0021(10)
C3 0.0456(13) 0.0544(15) 0.0527(15) -0.0085(12) 0.0040(11) 0.0004(11)
C4 0.0548(15) 0.0547(15) 0.0614(17) 0.0031(13) 0.0098(13) -0.0063(13)
C5 0.0565(17) 0.086(2) 0.0612(19) -0.0049(16) -0.0032(14) -0.0068(16)
C6 0.073(2) 0.0531(17) 0.071(2) -0.0143(15) 0.0143(16) -0.0167(15)
C7 0.099(2) 0.0491(16) 0.066(2) -0.0058(14) 0.0056(18) -0.0045(16)
C8 0.084(2) 0.0501(16) 0.0642(19) -0.0057(14) -0.0023(16) -0.0028(15)
C9 0.0374(12) 0.0596(15) 0.0417(13) -0.0095(11) -0.0068(9) -0.0039(11)
C10 0.0590(17) 0.081(2) 0.0518(16) 0.0029(15) -0.0106(13) -0.0200(15)
C11A 0.042(2) 0.041(2) 0.045(3) -0.007(2) -0.0060(19) -0.001(2)
C11B 0.038(2) 0.064(3) 0.051(3) -0.004(2) -0.008(2) -0.012(2)
C12A 0.048(3) 0.046(3) 0.059(3) -0.004(2) -0.014(2) -0.001(2)
C12B 0.056(3) 0.078(4) 0.046(3) 0.002(3) -0.005(2) -0.031(3)
C13A 0.057(3) 0.045(3) 0.052(3) -0.013(2) -0.003(2) -0.017(2)
C13B 0.039(2) 0.044(3) 0.058(3) -0.007(2) 0.000(2) -0.002(2)
C14A 0.066(3) 0.070(3) 0.038(3) -0.004(2) -0.004(2) -0.025(3)
C14B 0.055(3) 0.045(3) 0.057(3) 0.001(2) -0.009(2) 0.001(2)

loop_
_atom_type_symbol
_atom_type_description
_atom_type_scat_dispersion_real
_atom_type_scat_dispersion_imag
_atom_type_scat_source
C C 0.0181 0.0091 'International Tables Vol C Tables 4.2.6.8 and 6.1.1.4'
H H 0.0000 0.0000 'International Tables Vol C Tables 4.2.6.8 and 6.1.1.4'
N N 0.0311 0.0180 'International Tables Vol C Tables 4.2.6.8 and 6.1.1.4'
O O 0.0492 0.0322 'International Tables Vol C Tables 4.2.6.8 and 6.1.1.4'

loop_
_geom_angle_atom_site_label_1
_geom_angle_atom_site_label_2
_geom_angle_atom_site_label_3
_geom_angle
_geom_angle_site_symmetry_1
_geom_angle_site_symmetry_3
N2 N1 C2 121.4(2) . .
N1 N2 C3 119.4(2) . .
O1 C1 O2 122.3(2) . .
O1 C1 C2 122.6(2) . .
O2 C1 C2 115.1(2) . .
N1 C2 C1 123.9(2) . .
N1 C2 C9 114.6(2) . .
C9 C2 C1 121.5(2) . .
C4 C3 N2 121.6(3) . .
C8 C3 N2 118.1(3) . .
C8 C3 C4 120.3(3) . .
C3 C4 C5 119.2(3) . .
C6 C5 C4 120.2(3) . .
C7 C6 C5 118.3(3) . .
C6 C7 C8 121.7(3) . .
C3 C8 C7 120.2(3) . .
C11A C9 C2 122.3(3) . .
C11A C9 C13A 124.0(4) . .
C11B C9 C2 124.9(3) . .
C13A C9 C2 113.5(3) . .
C13B C9 C2 123.0(3) . .
C13B C9 C11B 111.9(3) . .
C12A C10 C14A 113.0(4) . .
C12B C10 C14B 125.9(4) . .
C9 C11A C12A 120.1(4) . .
C12B C11B C9 123.6(4) . .
C10 C12A C11A 125.8(5) . .
C10 C12B C11B 116.2(4) . .
C14A C13A C9 115.8(4) . .
C14B C13B C9 124.0(4) . .
C13A C14A C10 121.0(4) . .
C10 C14B C13B 117.0(5) . .

loop_
_geom_bond_atom_site_label_1
_geom_bond_atom_site_label_2
_geom_bond_distance
_geom_bond_site_symmetry_2
O1 C1 1.239(3) .
O2 C1 1.310(3) .
N1 N2 1.296(3) .
N1 C2 1.309(3) .
N2 C3 1.427(3) .
C1 C2 1.477(3) .
C2 C9 1.476(4) .
C3 C4 1.375(4) .
C3 C8 1.358(4) .
C4 C5 1.400(4) .
C5 C6 1.389(5) .
C6 C7 1.366(5) .
C7 C8 1.370(5) .
C9 C11A 1.244(5) .
C9 C11B 1.470(6) .
C9 C13A 1.456(5) .
C9 C13B 1.425(5) .
C10 C12A 1.332(6) .
C10 C12B 1.337(6) .
C10 C14A 1.530(6) .
C10 C14B 1.353(6) .
C11A C12A 1.383(7) .
C11B C12B 1.382(7) .
C13A C14A 1.364(7) .
C13B C14B 1.377(7) .

loop_
_geom_torsion_atom_site_label_1
_geom_torsion_atom_site_label_2
_geom_torsion_atom_site_label_3
_geom_torsion_atom_site_label_4
_geom_torsion
_geom_torsion_site_symmetry_1
_geom_torsion_site_symmetry_2
_geom_torsion_site_symmetry_3
_geom_torsion_site_symmetry_4
O1 C1 C2 N1 3.7(4) . . . .
O1 C1 C2 C9 -174.8(2) . . . .
O2 C1 C2 N1 -176.4(2) . . . .
O2 C1 C2 C9 5.1(3) . . . .
N1 N2 C3 C4 -4.8(4) . . . .
N1 N2 C3 C8 175.4(2) . . . .
N1 C2 C9 C11A 128.5(3) . . . .
N1 C2 C9 C11B -132.7(3) . . . .
N1 C2 C9 C13A -46.2(3) . . . .
N1 C2 C9 C13B 53.0(4) . . . .
N2 N1 C2 C1 -0.5(4) . . . .
N2 N1 C2 C9 178.1(2) . . . .
N2 C3 C4 C5 -179.6(2) . . . .
N2 C3 C8 C7 -178.9(3) . . . .
C1 C2 C9 C11A -52.8(4) . . . .
C1 C2 C9 C11B 45.9(4) . . . .
C1 C2 C9 C13A 132.5(3) . . . .
C1 C2 C9 C13B -128.3(3) . . . .
C2 N1 N2 C3 -176.4(2) . . . .
C2 C9 C11A C12A -179.4(3) . . . .
C2 C9 C11B C12B 178.2(4) . . . .
C2 C9 C13A C14A 180.0(4) . . . .
C2 C9 C13B C14B -177.6(4) . . . .
C3 C4 C5 C6 -1.1(4) . . . .
C4 C3 C8 C7 1.2(4) . . . .
C4 C5 C6 C7 0.5(4) . . . .
C5 C6 C7 C8 1.0(5) . . . .
C6 C7 C8 C3 -1.9(5) . . . .
C8 C3 C4 C5 0.2(4) . . . .
C9 C11A C12A C10 1.6(7) . . . .
C9 C11B C12B C10 -2.0(7) . . . .
C9 C13A C14A C10 -1.9(7) . . . .
C9 C13B C14B C10 0.9(7) . . . .
C11A C9 C13A C14A 5.4(6) . . . .
C11B C9 C13B C14B 7.5(6) . . . .
C12A C10 C14A C13A -1.2(6) . . . .
C12B C10 C14B C13B -12.1(7) . . . .
C13A C9 C11A C12A -5.3(6) . . . .
C13B C9 C11B C12B -7.0(6) . . . .
C14A C10 C12A C11A 1.6(6) . . . .
C14B C10 C12B C11B 12.4(7) . . . .
